data_2004824
loop_
_publ_author_name
'Soma, T.'
'Iwamoto, T.'

_publ_contact_author
;
   Prof. Dr. Toschitake Iwamoto
   Department of Chemistry,
   College of Arts and Sciences,
   The University of Tokyo,
   Komaba, Meguro, Tokyo 153,
   Japan
;
_publ_section_title
;
 Supramolecular Structure of a Cadmium--Silver Complex Forming a
 Two-Dimensional Network Embracing One-Dimensional Chains in a Layered
 Crystal Structure
;
_journal_issue 5
_journal_name_full 'Acta Crystallographica Section C'
_journal_page_first 1200
_journal_page_last 1203
_journal_paper_doi 10.1107/S0108270195016118
_journal_volume 52
_journal_year 1996
_chemical_formula_iupac '[Ag2 Cd(C N)4(C5 H6 N2)2] , 2[Ag2 Cd (C N)4(C5 H6 N2) (C2 H7 N O)]'
_chemical_formula_moiety '0.5(C14 H12 Ag2 Cd N8),(C11 H13 Ag2 Cd N7 O)'
_chemical_formula_sum 'C18 H19 Ag3 Cd1.5 N11 O'
_chemical_formula_weight 897.64
_space_group_IT_number 2
_symmetry_cell_setting triclinic
_symmetry_space_group_name_Hall '-P 1'
_symmetry_space_group_name_H-M 'P -1'
_cell_angle_alpha 104.89(2)
_cell_angle_beta 104.95(2)
_cell_angle_gamma 68.68(2)
_cell_formula_units_Z 1
_cell_length_a 10.882(3)
_cell_length_b 13.295(4)
_cell_length_c 10.824(2)
_cell_measurement_reflns_used 25
_cell_measurement_temperature 293
_cell_measurement_theta_max 19.51
_cell_measurement_theta_min 17.38
_cell_volume 1386.1(7)
_computing_cell_refinement
;      MSC/AFC Diffractometer Control Software
       (Molecular Structure Corporation, 1988)
;
_computing_data_collection
;      MSC/AFC Diffractometer Control Software
       (Molecular Structure Corporation, 1988)
;
_computing_data_reduction 'SHELX76 (Sheldrick, 1976)'
_computing_molecular_graphics 'ORTEPII (Johnson, 1976)'
_computing_structure_refinement SHELX76
_computing_structure_solution 'SHELXS86 (Sheldrick, 1985)'
_diffrn_measurement_device 'RIGAKU AFC5S diffractometer'
_diffrn_measurement_method \w/2\q
_diffrn_radiation_type 'Mo K\a'
_diffrn_radiation_wavelength 0.71069
_diffrn_reflns_av_R_equivalents 0.0043
_diffrn_reflns_limit_h_max 15
_diffrn_reflns_limit_h_min 0
_diffrn_reflns_limit_k_max 19
_diffrn_reflns_limit_k_min -19
_diffrn_reflns_limit_l_max 15
_diffrn_reflns_limit_l_min -15
_diffrn_reflns_number 8660
_diffrn_reflns_theta_max 19.51
_diffrn_reflns_theta_min 17.38
_diffrn_standards_decay_% 0
_diffrn_standards_interval_count 150
_diffrn_standards_number 3
_exptl_absorpt_coefficient_mu 3.228
_exptl_absorpt_correction_T_max 0.999
_exptl_absorpt_correction_T_min 0.608
_exptl_absorpt_correction_type 'empirical via \y-scans (North, Phillips & Mathews, 1968)'
_exptl_crystal_colour colourless
_exptl_crystal_density_diffrn 2.15
_exptl_crystal_density_meas 2.150(10)
_exptl_crystal_density_method 'flotation in mesitylene--bromoform'
_exptl_crystal_description needle
_exptl_crystal_size_max 0.25
_exptl_crystal_size_mid 0.10
_exptl_crystal_size_min 0.08
_refine_diff_density_max 1.02
_refine_diff_density_min -1.09
_refine_ls_extinction_coef 0.00119(6)
_refine_ls_extinction_method 'SHELX76 (Sheldrick, 1976)'
_refine_ls_goodness_of_fit_obs 1.546
_refine_ls_hydrogen_treatment noref
_refine_ls_number_parameters 317
_refine_ls_number_reflns 4025
_refine_ls_R_factor_obs 0.0568
_refine_ls_shift/esd_max 0.000
_refine_ls_structure_factor_coef F
_refine_ls_weighting_details 'w = 1/[\s^2^(Fo)+0.0001Fo^2^]'
_refine_ls_weighting_scheme calc
_refine_ls_wR_factor_obs 0.0476
_reflns_number_observed 4025
_reflns_number_total 6502
_reflns_observed_criterion >4sigma(F)
_cod_data_source_file ab1315.cif
_cod_data_source_block default
_cod_depositor_comments
;
The following automatic conversions were performed:

'_refine_ls_weighting_scheme' value 'calc w =
1/[\s^2^(Fo)+0.0001Fo^2^]' was changed to 'calc'. New tag
'_refine_ls_weighting_details' was created. The value of the new tag
was set to 'w = 1/[\s^2^(Fo)+0.0001Fo^2^]'.

Automatic conversion script
Id: cif_fix_values 3143 2015-03-26 13:38:13Z robertas 
;
_cod_original_cell_volume 1386.2(6)
_cod_database_code 2004824

loop_
_symmetry_equiv_pos_as_xyz
+x,+y,+z
-x,-y,-z

loop_
_atom_site_aniso_label
_atom_site_aniso_U_11
_atom_site_aniso_U_22
_atom_site_aniso_U_33
_atom_site_aniso_U_12
_atom_site_aniso_U_13
_atom_site_aniso_U_23
Cd1 .0318(5) .0415(6) .0333(6) -.0134(5) .0068(4) .0146(5)
Cd2 .0466(5) .0395(5) .0349(4) -.0113(4) .0087(4) .0115(3)
Ag1 .0860(10) .0674(9) .0350(7) -.0297(8) .0176(7) .0117(7)
Ag2 .0358(6) .0470(8) .0785(9) -.0149(6) .0261(6) .0030(7)
Ag3 .0794(7) .0435(5) .0754(7) -.0255(5) .0114(5) .0179(5)
Ag4 .0792(7) .0584(6) .0348(5) .0040(5) .0195(5) .0142(4)
N1 .079(7) .064(7) .033(5) -.028(6) .013(5) .010(5)
C1 .063(7) .057(8) .035(6) -.024(6) .014(6) .003(6)
N2 .034(5) .054(6) .065(6) -.013(4) .012(4) .021(5)
C2 .033(5) .033(6) .044(6) -.003(4) .008(5) .008(5)
N3 .075(7) .046(6) .067(7) -.020(5) .012(6) .022(5)
C3 .059(7) .040(7) .052(7) -.019(6) .011(6) -.003(6)
N4 .080(8) .058(8) .106(9) -.024(7) .010(7) .015(7)
C4 .081(9) .037(7) .068(8) -.024(7) .014(7) .005(6)
N5 .077(7) .074(7) .030(5) -.004(6) .012(5) .011(5)
C5 .060(7) .045(7) .043(7) .000(6) .006(6) .012(6)
N6 .072(7) .083(8) .043(6) -.024(6) .015(5) .012(5)
C6 .065(8) .062(8) .038(6) -.008(6) .013(6) .009(6)
N11 .044(5) .040(5) .038(5) -.015(4) .009(4) .012(4)
C12 .049(6) .035(6) .051(6) -.018(5) .011(5) .009(5)
C13 .086(9) .043(7) .074(9) -.018(7) .029(7) .017(6)
C14 .099(11) .030(7) .080(10) -.012(7) .021(8) .008(6)
C15 .068(8) .037(7) .062(8) -.016(6) .011(7) -.001(6)
C16 .067(8) .053(7) .034(6) -.032(6) .006(5) .004(5)
N17 .174(14) .037(7) .141(12) -.002(8) .078(11) .024(7)
N21 .040(5) .045(6) .044(5) -.006(4) .005(4) .016(4)
C22 .058(7) .039(6) .040(6) -.008(6) .006(5) .009(5)
C23 .063(8) .045(7) .047(7) -.019(6) .009(6) .010(5)
C24 .062(8) .049(7) .058(7) -.004(6) .016(6) .026(6)
C25 .068(8) .052(8) .064(8) -.015(7) -.001(7) .017(7)
C26 .054(7) .056(8) .066(8) -.023(6) .002(6) .020(6)
N27 .050(6) .070(8) .093(8) .009(6) .010(6) .027(7)
N31 .045(5) .049(6) .068(7) -.003(5) .004(5) .022(5)
C32 .044(8) .077(11) .181(18) -.015(8) .003(9) .041(12)
C33 .035(8) .098(14) .35(3) -.023(9) -.016(12) .115(17)
O34 .053(5) .050(5) .087(6) -.017(4) .004(4) .024(4)

loop_
_atom_site_label
_atom_site_fract_x
_atom_site_fract_y
_atom_site_fract_z
_atom_site_U_iso_or_equiv
_atom_site_thermal_displace_type
_atom_site_calc_flag
_atom_site_calc_attached_atom
Cd1 .0 .0 .0 .0334(4) Uani d .
Cd2 .36360(8) .21764(6) -0.34838(7) .0399(3) Uani d .
Ag1 .0 .0 .5 .0595(7) Uani d .
Ag2 .5 .0 .0 .0518(6) Uani d .
Ag3 .34616(10) -0.16797(8) -0.28340(10) .0635(5) Uani d .
Ag4 .34605(10) .22103(8) .14386(8) .0620(5) Uani d .
N1 .0049(10) .0436(8) .2267(8) .056(5) Uani d .
C1 .0051(11) .0312(9) .3246(10) .051(5) Uani d .
N2 .2329(8) -.0335(7) .0273(9) .049(4) Uani d .
C2 .3292(9) -.0242(8) .0187(9) .039(4) Uani d .
N3 .3171(10) .0624(8) -0.3506(9) .060(5) Uani d .
C3 .3225(11) -.0175(9) -0.3246(11) .052(5) Uani d .
N4 .3990(11) -0.4185(9) -0.2730(12) .082(6) Uani d .
C4 .3790(13) -0.3274(10) -0.2685(12) .061(6) Uani d .
N5 .3664(10) .2685(8) -0.1250(8) .065(5) Uani d .
C5 .3612(11) .2546(9) -.0275(11) .054(5) Uani d .
N6 .3399(10) .1878(9) .4235(9) .065(5) Uani d .
C6 .3346(12) .1976(10) .3205(11) .058(6) Uani d .
N11 .0398(8) -0.1790(7) .0095(7) .039(4) Uani d .
C12 -.0213(10) -0.2079(8) .0815(10) .043(5) Uani d .
C13 .0170(13) -0.3128(10) .1045(12) .064(6) Uani d .
C14 .1234(14) -0.3946(9) .0482(13) .071(7) Uani d .
C15 .1852(12) -0.3658(9) -.0314(11) .058(6) Uani d .
C16 .1400(11) -0.2593(9) -.0466(9) .049(5) Uani d .
N17 .1652(14) -0.5009(9) .0691(13) .116(8) Uani d .
N21 .1478(8) .3323(7) -0.3776(8) .044(4) Uani d .
C22 .1059(11) .4387(9) -0.3236(10) .048(5) Uani d .
C23 -.0263(11) .5058(9) -0.3389(10) .051(5) Uani d .
C24 -0.1264(12) .4586(10) -0.4166(11) .056(6) Uani d .
C25 -.0831(12) .3450(10) -0.4744(12) .064(6) Uani d .
C26 .0531(12) .2875(10) -0.4525(11) .057(6) Uani d .
N27 -0.2615(10) .5189(9) -0.4378(10) .077(6) Uani d .
N31 .5930(8) .1277(7) -0.3271(9) .056(4) Uani d .
C32 .6660(13) .2072(13) -0.3039(18) .102(9) Uani d .
C33 .6070(13) .3102(14) -0.315(2) .155(14) Uani d .
O34 .4674(7) .3560(6) -0.3319(8) .063(4) Uani d .
H12 -0.10420 -0.14747 .12390 .076 Uiso calc C12
H13 -0.03379 -0.33184 .16473 .076 Uiso calc C13
H15 .26499 -0.42746 -0.07713 .076 Uiso calc C15
H16 .18394 -0.23336 -0.10661 .076 Uiso calc C16
H171 .26305 -0.53544 .06596 .076 Uiso calc N17
H172 .11339 -0.54387 .00011 .076 Uiso calc N17
H22 .17754 .47796 -0.26300 .076 Uiso calc C22
H23 -0.05122 .59120 -0.29264 .076 Uiso calc C23
H25 -0.15567 .30617 -0.53349 .076 Uiso calc C25
H26 .08901 .20187 -0.49606 .076 Uiso calc C26
H271 -0.31632 .46955 -0.45048 .076 Uiso calc N27
H272 -0.28383 .55189 -0.51726 .076 Uiso calc N27
H311 .61191 .07360 -0.40874 .076 Uiso calc N31
H312 .62321 .08796 -0.25220 .076 Uiso calc N31
H321 .72088 .21353 -0.20156 .076 Uiso calc C32
H322 .73520 .17968 -0.37052 .076 Uiso calc C32
H331 .64137 .36170 -0.22780 .076 Uiso calc C33
H332 .63104 .32490 -0.39783 .076 Uiso calc C33
H34 .44228 .43281 -0.33359 .076 Uiso calc O34

loop_
_atom_type_symbol
_atom_type_scat_source
C 'SHELX76 (Sheldrick, 1976)'
H 'SHELX76 (Sheldrick, 1976)'
Ag 'International Tables for X-Ray Crystallography (1974, Vol.IV Table 2.2B)'
Cd 'International Tables for X-Ray Crystallography (1974, Vol.IV Table 2.2B)'
N 'SHELX76 (Sheldrick, 1976)'

loop_
_geom_angle_atom_site_label_1
_geom_angle_atom_site_label_2
_geom_angle_atom_site_label_3
_geom_angle_site_symmetry_1
_geom_angle_site_symmetry_3
_geom_angle
_geom_angle_publ_flag
N1 Cd1 N2 . . 92.5(3) yes
N1 Cd1 N11 . . 88.4(3) yes
N2 Cd1 N11 . . 89.8(3) yes
N3 Cd2 N5 . . 90.1(4) yes
N3 Cd2 N6 . 1_554 93.8(4) yes
N3 Cd2 N21 . . 97.5(4) yes
N3 Cd2 N31 . . 93.2(4) yes
N3 Cd2 O34 . . 166.5(3) yes
N5 Cd2 N21 . . 87.8(3) yes
N5 Cd2 N6 . 1_554 172.8(3) yes
N5 Cd2 N31 . . 94.6(3) yes
N5 Cd2 O34 . . 88.7(4) yes
N21 Cd2 N6 . 1_554 85.8(3) yes
N21 Cd2 N31 . . 169.1(4) yes
N21 Cd2 O34 . . 95.9(3) yes
N31 Cd2 N6 . 1_554 91.2(3) yes
N31 Cd2 O34 . . 73.5(3) yes
O34 Cd2 N6 . 1_554 88.8(4) yes
C3 Ag3 C4 . . 171.5(5) yes
C5 Ag4 C6 . . 175.9(5) yes
Cd1 N1 C1 . . 157.7(10) yes
Ag1 C1 N1 . . 176.2(11) yes
Cd1 N2 C2 . . 158.6(9) yes
Ag2 C2 N2 . . 177.2(9) yes
Cd2 N3 C3 . . 161.5(8) yes
Ag3 C3 N3 . . 175.5(10) yes
Ag3 C4 N4 . . 173.1(12) yes
Cd2 N5 C5 . . 153.4(10) yes
Ag4 C5 N5 . . 176.1(11) yes
Cd2 N6 C6 1_556 . 163.0(11) yes
Ag4 C6 N6 . . 172.8(12) yes
Cd1 N11 C12 . . 122.3(6) yes
Cd1 N11 C16 . . 119.6(9) yes
C12 N11 C16 . . 117.7(10) yes
N11 C12 C13 . . 122.6(10) yes
C12 C13 C14 . . 118.9(14) yes
C13 C14 C15 . . 118.9(12) yes
C13 C14 N17 . . 120.8(15) yes
C15 C14 N17 . . 120.4(12) yes
C14 C15 C16 . . 117.3(10) yes
N11 C16 C15 . . 124.6(13) yes
Cd2 N21 C22 . . 125.8(7) yes
Cd2 N21 C26 . . 116.9(6) yes
C22 N21 C26 . . 117.3(8) yes
N21 C22 C23 . . 124.8(10) yes
C22 C23 C24 . . 118.0(10) yes
C23 C24 C25 . . 117.7(10) yes
C23 C24 N27 . . 122.5(10) yes
C25 C24 N27 . . 119.8(11) yes
C24 C25 C26 . . 118.3(12) yes
N21 C26 C25 . . 123.8(10) yes
Cd2 N31 C32 . . 110.4(7) yes
N31 C32 C33 . . 123.6(12) yes
C32 C33 O34 . . 121.0(17) yes
Cd2 O34 C33 . . 110.8(10) yes
N11 C12 H12 . . 120.0 no
C13 C12 H12 . . 117.4 no
C12 C13 H13 . . 120.0 no
C14 C13 H13 . . 121.1 no
C14 C15 H15 . . 120.0 no
C16 C15 H15 . . 122.8 no
N11 C16 H16 . . 115.4 no
C15 C16 H16 . . 120.0 no
C14 N17 H171 . . 109.5 no
C14 N17 H172 . . 109.5 no
H171 N17 H172 . . 109.4 no
N21 C22 H22 . . 120.0 no
C23 C22 H22 . . 115.2 no
C24 C25 H25 . . 120.0 no
C26 C25 H25 . . 121.7 no
C24 N27 H271 . . 109.5 no
C24 N27 H272 . . 109.5 no
H271 N27 H272 . . 109.4 no
Cd2 N31 H311 . . 109.0 no
C32 N31 H311 . . 109.5 no
Cd2 N31 H312 . . 109.0 no
C32 N31 H312 . . 109.5 no
H311 N31 H312 . . 109.4 no
N31 C32 H321 . . 109.5 no
C33 C32 H321 . . 102.0 no
N31 C32 H322 . . 109.5 no
C33 C32 H322 . . 102.0 no
H321 C32 H322 . . 109.4 no
C32 C33 H331 . . 109.5 no
O34 C33 H331 . . 103.4 no
C32 C33 H332 . . 109.5 no
O34 C33 H332 . . 103.4 no
H331 C33 H332 . . 109.4 no
Cd2 O34 H34 . . 139.7 no
C33 O34 H34 . . 109.5 no

loop_
_geom_bond_atom_site_label_1
_geom_bond_atom_site_label_2
_geom_bond_site_symmetry_2
_geom_bond_distance
_geom_bond_publ_flag
Cd1 N1 . 2.363(9) yes
Cd1 N2 . 2.360(9) yes
Cd1 N11 . 2.284(9) yes
Cd2 N3 . 2.290(12) yes
Cd2 N5 . 2.332(9) yes
Cd2 N6 1_554 2.359(10) yes
Cd2 N21 . 2.280(7) yes
Cd2 N31 . 2.322(8) yes
Cd2 O34 . 2.435(10) yes
Ag1 C1 . 2.063(13) yes
Ag2 C2 . 2.064(12) yes
Ag3 C3 . 2.072(13) yes
Ag3 C4 . 2.059(13) yes
Ag4 C5 . 2.075(13) yes
Ag4 C6 . 2.056(13) yes
N1 C1 . 1.11(2) yes
N2 C2 . 1.13(2) yes
N3 C3 . 1.15(2) yes
N4 C4 . 1.14(2) yes
N5 C5 . 1.14(2) yes
N6 C6 . 1.14(2) yes
N11 C12 . 1.34(2) yes
N11 C16 . 1.360(10) yes
C12 C13 . 1.37(2) yes
C13 C14 . 1.41(2) yes
C14 C15 . 1.41(2) yes
C14 N17 . 1.38(2) yes
C15 C16 . 1.36(2) yes
N21 C22 . 1.340(10) yes
N21 C26 . 1.36(2) yes
C22 C23 . 1.380(10) yes
C23 C24 . 1.43(2) yes
C24 C25 . 1.43(2) yes
C24 N27 . 1.39(2) yes
C25 C26 . 1.39(2) yes
N27 C24 . 1.390(10) yes
N31 C32 . 1.48(2) yes
C32 C33 . 1.31(2) yes
C33 O34 . 1.40(2) yes
C12 H12 . 1.08 no
C13 H13 . 1.08 no
C15 H15 . 1.08 no
C16 H16 . 1.08 no
N17 H171 . 1.00 no
N17 H171 . 1.00 no
C22 H22 . 1.08 no
C23 H23 . 1.08 no
C25 H25 . 1.08 no
C26 H26 . 1.08 no
N27 H271 . 1.00 no
N27 H271 . 1.00 no
N31 H311 . 1.00 no
N31 H312 . 1.00 no
C32 H321 . 1.08 no
C32 H322 . 1.08 no
C33 H331 . 1.08 no
C33 H332 . 1.08 no
O34 H34 . 0.96 no

loop_
_geom_contact_atom_site_label_1
_geom_contact_atom_site_label_2
_geom_contact_distance
_geom_contact_site_symmetry_2
_geom_contact_publ_flag
Ag2 Ag4 3.0465(8) . yes
Ag3 Ag4 3.1960(10) 2_655 yes
N4 O34 2.750(10) 1_545 yes
